data_7711087
loop_
_publ_author_name
'Peppas, Anastassios'
'Sokalis, Demetrios'
'Perganti, Dorothea'
'Schnakenburg, Gregor'
'Falaras, Polycarpos'
'Philippopoulos, athanassios'

_publ_section_title
;
 Sterically demanding pyridine-quinoline anchoring ligands as building
 blocks for copper(I)-based dye-sensitized solar cells (DSSCs) complexes
;
_journal_name_full 'Dalton Transactions'
_journal_paper_doi 10.1039/D2DT02382B
_journal_year 2022
_chemical_formula_moiety 'C36 H32 Cu N4 O4, F6 P'
_chemical_formula_sum 'C36 H32 Cu F6 N4 O4 P'
_chemical_formula_weight 793.16
_chemical_name_systematic TP76
_space_group_crystal_system monoclinic
_space_group_IT_number 14
_space_group_name_Hall '-P 2ybc'
_space_group_name_H-M_alt 'P 1 21/c 1'
_atom_sites_solution_hydrogens geom
_atom_sites_solution_primary dual
_audit_creation_date 2019-07-02
_audit_creation_method
;
Olex2 1.2
(compiled 2018.04.18 svn.r3501 for OlexSys, GUI svn.r5488)
;
_audit_update_record
;
2022-07-07 deposited with the CCDC.	2022-08-29 downloaded from the CCDC.
;
_cell_angle_alpha 90
_cell_angle_beta 100.220(3)
_cell_angle_gamma 90
_cell_formula_units_Z 4
_cell_length_a 11.4400(11)
_cell_length_b 13.1744(13)
_cell_length_c 22.711(2)
_cell_measurement_reflns_used 6886
_cell_measurement_temperature 100
_cell_measurement_theta_max 22.79
_cell_measurement_theta_min 2.38
_cell_volume 3368.6(6)
_computing_cell_refinement 'SAINT V8.38A (?, 2016)'
_computing_data_reduction 'SAINT V8.38A (?, 2016)'
_computing_molecular_graphics 'Olex2 (Dolomanov et al., 2009)'
_computing_publication_material 'Olex2 (Dolomanov et al., 2009)'
_computing_structure_refinement 'ShelXL (Sheldrick, 2015)'
_computing_structure_solution 'XT (Sheldrick, 2015)'
_diffrn_ambient_temperature 100
_diffrn_measured_fraction_theta_full 0.998
_diffrn_measured_fraction_theta_max 0.999
_diffrn_measurement_device_type 'Bruker X8-KappaApexII'
_diffrn_measurement_method '\f and \w scans'
_diffrn_radiation_type MoK\a
_diffrn_radiation_wavelength 0.71073
_diffrn_reflns_av_R_equivalents 0.0880
_diffrn_reflns_av_unetI/netI 0.0550
_diffrn_reflns_Laue_measured_fraction_full 0.998
_diffrn_reflns_Laue_measured_fraction_max 0.999
_diffrn_reflns_limit_h_max 15
_diffrn_reflns_limit_h_min -15
_diffrn_reflns_limit_k_max 17
_diffrn_reflns_limit_k_min -17
_diffrn_reflns_limit_l_max 29
_diffrn_reflns_limit_l_min -29
_diffrn_reflns_number 63827
_diffrn_reflns_point_group_measured_fraction_full 0.998
_diffrn_reflns_point_group_measured_fraction_max 0.999
_diffrn_reflns_theta_full 25.242
_diffrn_reflns_theta_max 27.999
_diffrn_reflns_theta_min 2.661
_diffrn_standards_number 0
_exptl_absorpt_coefficient_mu 0.777
_exptl_absorpt_correction_T_max 0.7460
_exptl_absorpt_correction_T_min 0.6458
_exptl_absorpt_correction_type empirical
_exptl_absorpt_process_details
'SADABS-2016/2 (Bruker,2016/2) was used for absorption correction. wR2(int) was 0.0912 before and 0.0625 after correction. The Ratio of minimum to maximum transmission is 0.8657. The \l/2 correction factor is Not present.'
_exptl_crystal_colour 'clear red'
_exptl_crystal_colour_lustre clear
_exptl_crystal_colour_primary red
_exptl_crystal_density_diffrn 1.564
_exptl_crystal_description plate
_exptl_crystal_F_000 1624
_exptl_crystal_size_max 0.16
_exptl_crystal_size_mid 0.08
_exptl_crystal_size_min 0.04
_refine_diff_density_max 0.433
_refine_diff_density_min -0.652
_refine_diff_density_rms 0.084
_refine_ls_extinction_method none
_refine_ls_goodness_of_fit_ref 0.940
_refine_ls_hydrogen_treatment constr
_refine_ls_matrix_type full
_refine_ls_number_parameters 475
_refine_ls_number_reflns 8115
_refine_ls_number_restraints 0
_refine_ls_restrained_S_all 0.940
_refine_ls_R_factor_all 0.0818
_refine_ls_R_factor_gt 0.0436
_refine_ls_shift/su_max 0.001
_refine_ls_shift/su_mean 0.000
_refine_ls_structure_factor_coef Fsqd
_refine_ls_weighting_details
;
 w=1/[\s^2^(Fo^2^)+(0.1000P)^2^]
 where P=(Fo^2^+2Fc^2^)/3
;
_refine_ls_weighting_scheme calc
_refine_ls_wR_factor_gt 0.1192
_refine_ls_wR_factor_ref 0.1497
_reflns_Friedel_coverage 0.000
_reflns_number_gt 5531
_reflns_number_total 8115
_reflns_threshold_expression 'I > 2\s(I)'
_cod_data_source_file d2dt02382b1.cif
_cod_data_source_block 8
_cod_database_code 7711087
_shelxl_version_number 2013-2
_shelx_space_group_comment
;
The symmetry employed for this shelxl refinement is uniquely defined
by the following loop, which should always be used as a source of
symmetry information in preference to the above space-group names.
They are only intended as comments.
;
_shelx_estimated_absorpt_t_max 0.970
_shelx_estimated_absorpt_t_min 0.886
_olex2_refinement_description
;
1. Fixed Uiso
 At 1.2 times of:
  All C(H) groups
 At 1.5 times of:
  All C(H,H,H) groups
2.a Aromatic/amide H refined with riding coordinates:
 C4(H4), C7(H7), C8(H8), C9(H9), C14(H14), C15(H15), C16(H16), C22(H22),
 C25(H25), C26(H26), C27(H27), C32(H32), C33(H33), C34(H34)
2.b Idealised Me refined as rotating group:
 C10(H10A,H10B,H10C), C12(H12A,H12B,H12C), C18(H18A,H18B,H18C), C28(H28A,H28B,
 H28C), C30(H30A,H30B,H30C), C36(H36A,H36B,H36C)
;
_olex2_submission_special_instructions 'No special instructions were received'

loop_
_space_group_symop_operation_xyz
'x, y, z'
'-x, y+1/2, -z+1/2'
'-x, -y, -z'
'x, -y-1/2, z-1/2'

loop_
_atom_site_label
_atom_site_type_symbol
_atom_site_fract_x
_atom_site_fract_y
_atom_site_fract_z
_atom_site_U_iso_or_equiv
_atom_site_adp_type
_atom_site_occupancy
_atom_site_site_symmetry_order
_atom_site_calc_flag
_atom_site_refinement_flags_posn
_atom_site_refinement_flags_adp
_atom_site_refinement_flags_occupancy
_atom_site_disorder_assembly
_atom_site_disorder_group
Cu Cu 0.51191(3) 0.52271(3) 0.34973(2) 0.02302(11) Uani 1 1 d . . . . .
O1 O 1.00356(17) 0.74792(16) 0.49634(9) 0.0317(5) Uani 1 1 d . . . . .
O2 O 1.12186(18) 0.65077(18) 0.45196(10) 0.0387(6) Uani 1 1 d . . . . .
O3 O 0.12607(17) 0.12794(16) 0.25651(9) 0.0292(5) Uani 1 1 d . . . . .
O4 O -0.00438(18) 0.25209(17) 0.22390(10) 0.0360(5) Uani 1 1 d . . . . .
N1 N 0.69590(19) 0.56964(17) 0.35445(9) 0.0198(5) Uani 1 1 d . . . . .
N2 N 0.49142(19) 0.66928(18) 0.36192(9) 0.0211(5) Uani 1 1 d . . . . .
N3 N 0.3934(2) 0.42440(17) 0.29351(10) 0.0217(5) Uani 1 1 d . . . . .
N4 N 0.51997(19) 0.40713(17) 0.40654(9) 0.0208(5) Uani 1 1 d . . . . .
C1 C 0.7954(2) 0.5088(2) 0.36020(12) 0.0218(6) Uani 1 1 d . . . . .
C2 C 0.9054(2) 0.5366(2) 0.39717(12) 0.0229(6) Uani 1 1 d . . . . .
C3 C 0.9106(2) 0.6349(2) 0.42414(11) 0.0219(6) Uani 1 1 d . . . . .
C4 C 0.8116(2) 0.6945(2) 0.41657(12) 0.0221(6) Uani 1 1 d . . . . .
H4 H 0.8148 0.7599 0.4344 0.027 Uiso 1 1 calc R . . . .
C5 C 0.7043(2) 0.6590(2) 0.38224(11) 0.0199(5) Uani 1 1 d . . . . .
C6 C 0.7887(2) 0.4149(2) 0.32774(12) 0.0237(6) Uani 1 1 d . . . . .
C7 C 0.8850(3) 0.3509(2) 0.33811(13) 0.0294(6) Uani 1 1 d . . . . .
H7 H 0.8807 0.2882 0.3172 0.035 Uiso 1 1 calc R . . . .
C8 C 0.9888(3) 0.3742(2) 0.37788(14) 0.0317(7) Uani 1 1 d . . . . .
H8 H 1.0516 0.3261 0.3853 0.038 Uiso 1 1 calc R . . . .
C9 C 1.0003(3) 0.4668(2) 0.40642(13) 0.0274(6) Uani 1 1 d . . . . .
H9 H 1.0723 0.4837 0.4324 0.033 Uiso 1 1 calc R . . . .
C10 C 0.6836(3) 0.3875(2) 0.28153(14) 0.0338(7) Uani 1 1 d . . . . .
H10A H 0.6126 0.3842 0.3001 0.051 Uiso 1 1 calc GR . . . .
H10B H 0.6970 0.3212 0.2643 0.051 Uiso 1 1 calc GR . . . .
H10C H 0.6722 0.4390 0.2499 0.051 Uiso 1 1 calc GR . . . .
C11 C 1.0245(2) 0.6764(2) 0.45857(13) 0.0252(6) Uani 1 1 d . . . . .
C12 C 1.1080(3) 0.7976(2) 0.52971(15) 0.0371(8) Uani 1 1 d . . . . .
H12A H 1.1453 0.8393 0.5025 0.056 Uiso 1 1 calc GR . . . .
H12B H 1.1646 0.7462 0.5484 0.056 Uiso 1 1 calc GR . . . .
H12C H 1.0846 0.8409 0.5607 0.056 Uiso 1 1 calc GR . . . .
C13 C 0.5943(2) 0.7204(2) 0.37893(11) 0.0208(5) Uani 1 1 d . . . . .
C14 C 0.5964(2) 0.8226(2) 0.39320(12) 0.0254(6) Uani 1 1 d . . . . .
H14 H 0.6697 0.8569 0.4053 0.031 Uiso 1 1 calc R . . . .
C15 C 0.4891(3) 0.8740(2) 0.38950(13) 0.0274(6) Uani 1 1 d . . . . .
H15 H 0.4883 0.9441 0.3994 0.033 Uiso 1 1 calc R . . . .
C16 C 0.3846(3) 0.8228(2) 0.37151(12) 0.0262(6) Uani 1 1 d . . . . .
H16 H 0.3110 0.8574 0.3684 0.031 Uiso 1 1 calc R . . . .
C17 C 0.3866(2) 0.7195(2) 0.35768(12) 0.0241(6) Uani 1 1 d . . . . .
C18 C 0.2756(2) 0.6601(2) 0.33858(13) 0.0291(6) Uani 1 1 d . . . . .
H18A H 0.2678 0.6427 0.2961 0.044 Uiso 1 1 calc GR . . . .
H18B H 0.2070 0.7008 0.3448 0.044 Uiso 1 1 calc GR . . . .
H18C H 0.2788 0.5977 0.3623 0.044 Uiso 1 1 calc GR . . . .
C19 C 0.3177(2) 0.4423(2) 0.24003(11) 0.0205(5) Uani 1 1 d . . . . .
C20 C 0.2158(2) 0.3784(2) 0.22079(12) 0.0217(6) Uani 1 1 d . . . . .
C21 C 0.2015(2) 0.2922(2) 0.25644(12) 0.0237(6) Uani 1 1 d . . . . .
C22 C 0.2824(2) 0.2733(2) 0.30684(12) 0.0240(6) Uani 1 1 d . . . . .
H22 H 0.2754 0.2139 0.3298 0.029 Uiso 1 1 calc R . . . .
C23 C 0.3764(2) 0.3416(2) 0.32496(12) 0.0231(6) Uani 1 1 d . . . . .
C24 C 0.3397(2) 0.5243(2) 0.20261(12) 0.0228(6) Uani 1 1 d . . . . .
C25 C 0.2604(3) 0.5419(2) 0.15062(12) 0.0269(6) Uani 1 1 d . . . . .
H25 H 0.2751 0.5967 0.1257 0.032 Uiso 1 1 calc R . . . .
C26 C 0.1589(3) 0.4824(2) 0.13305(13) 0.0267(6) Uani 1 1 d . . . . .
H26 H 0.1049 0.4984 0.0974 0.032 Uiso 1 1 calc R . . . .
C27 C 0.1374(2) 0.4014(2) 0.16703(12) 0.0248(6) Uani 1 1 d . . . . .
H27 H 0.0694 0.3602 0.1545 0.030 Uiso 1 1 calc R . . . .
C28 C 0.4501(3) 0.5889(2) 0.21599(13) 0.0301(7) Uani 1 1 d . . . . .
H28A H 0.4516 0.6249 0.2539 0.045 Uiso 1 1 calc GR . . . .
H28B H 0.4499 0.6383 0.1837 0.045 Uiso 1 1 calc GR . . . .
H28C H 0.5206 0.5456 0.2191 0.045 Uiso 1 1 calc GR . . . .
C29 C 0.0952(2) 0.2237(2) 0.24254(12) 0.0260(6) Uani 1 1 d . . . . .
C30 C 0.0278(3) 0.0570(3) 0.25377(14) 0.0346(7) Uani 1 1 d . . . . .
H30A H -0.0161 0.0534 0.2126 0.052 Uiso 1 1 calc GR . . . .
H30B H -0.0255 0.0803 0.2803 0.052 Uiso 1 1 calc GR . . . .
H30C H 0.0587 -0.0104 0.2665 0.052 Uiso 1 1 calc GR . . . .
C31 C 0.4585(2) 0.3245(2) 0.38254(12) 0.0214(6) Uani 1 1 d . . . . .
C32 C 0.4704(2) 0.2304(2) 0.41035(12) 0.0261(6) Uani 1 1 d . . . . .
H32 H 0.4261 0.1737 0.3928 0.031 Uiso 1 1 calc R . . . .
C33 C 0.5485(2) 0.2207(2) 0.46441(12) 0.0272(6) Uani 1 1 d . . . . .
H33 H 0.5599 0.1567 0.4839 0.033 Uiso 1 1 calc R . . . .
C34 C 0.6086(2) 0.3046(2) 0.48916(12) 0.0262(6) Uani 1 1 d . . . . .
H34 H 0.6617 0.2990 0.5262 0.031 Uiso 1 1 calc R . . . .
C35 C 0.5924(2) 0.3982(2) 0.46027(11) 0.0220(6) Uani 1 1 d . . . . .
C36 C 0.6543(3) 0.4916(2) 0.48766(12) 0.0270(6) Uani 1 1 d . . . . .
H36A H 0.7321 0.4973 0.4756 0.040 Uiso 1 1 calc GR . . . .
H36B H 0.6647 0.4870 0.5313 0.040 Uiso 1 1 calc GR . . . .
H36C H 0.6064 0.5515 0.4739 0.040 Uiso 1 1 calc GR . . . .
P P 0.20000(7) 0.05126(6) 0.43614(3) 0.02615(18) Uani 1 1 d . . . . .
F1 F 0.29770(19) -0.01438(17) 0.47839(9) 0.0512(6) Uani 1 1 d . . . . .
F2 F 0.28207(16) 0.05096(13) 0.38507(8) 0.0334(4) Uani 1 1 d . . . . .
F3 F 0.10265(17) 0.11624(15) 0.39280(8) 0.0406(5) Uani 1 1 d . . . . .
F4 F 0.11793(17) 0.05073(15) 0.48591(8) 0.0427(5) Uani 1 1 d . . . . .
F5 F 0.13899(17) -0.05114(14) 0.40796(9) 0.0425(5) Uani 1 1 d . . . . .
F6 F 0.26111(17) 0.15403(15) 0.46309(9) 0.0463(5) Uani 1 1 d . . . . .

loop_
_atom_site_aniso_label
_atom_site_aniso_U_11
_atom_site_aniso_U_22
_atom_site_aniso_U_33
_atom_site_aniso_U_23
_atom_site_aniso_U_13
_atom_site_aniso_U_12
Cu 0.02208(19) 0.0213(2) 0.02395(19) 0.00147(13) -0.00067(13) -0.00158(14)
O1 0.0223(10) 0.0296(12) 0.0399(12) -0.0107(9) -0.0031(9) -0.0005(9)
O2 0.0209(10) 0.0464(14) 0.0478(14) -0.0157(11) 0.0039(9) -0.0022(10)
O3 0.0279(10) 0.0272(11) 0.0326(11) -0.0001(9) 0.0053(8) -0.0105(9)
O4 0.0244(11) 0.0393(13) 0.0421(13) 0.0008(10) -0.0003(9) -0.0042(10)
N1 0.0189(11) 0.0214(12) 0.0188(11) 0.0003(9) 0.0030(9) 0.0001(9)
N2 0.0183(11) 0.0263(13) 0.0181(11) 0.0018(9) 0.0017(9) 0.0025(9)
N3 0.0233(12) 0.0223(12) 0.0185(11) 0.0013(9) 0.0011(9) -0.0010(10)
N4 0.0200(11) 0.0242(12) 0.0178(11) 0.0009(9) 0.0018(9) 0.0001(9)
C1 0.0227(13) 0.0242(14) 0.0187(13) 0.0006(10) 0.0047(10) -0.0003(11)
C2 0.0218(13) 0.0236(15) 0.0238(14) 0.0007(11) 0.0050(11) 0.0003(11)
C3 0.0212(13) 0.0239(14) 0.0200(13) -0.0003(11) 0.0020(10) -0.0013(11)
C4 0.0238(13) 0.0191(14) 0.0231(13) -0.0003(11) 0.0035(11) -0.0034(11)
C5 0.0203(12) 0.0189(13) 0.0196(12) 0.0001(10) 0.0013(10) -0.0018(11)
C6 0.0269(14) 0.0245(15) 0.0205(13) -0.0016(11) 0.0063(11) 0.0012(12)
C7 0.0318(16) 0.0264(16) 0.0314(16) -0.0055(12) 0.0093(13) 0.0032(13)
C8 0.0291(15) 0.0274(16) 0.0379(17) 0.0005(13) 0.0040(13) 0.0089(13)
C9 0.0232(14) 0.0284(16) 0.0295(15) 0.0008(12) 0.0017(11) 0.0025(12)
C10 0.0283(15) 0.0346(18) 0.0368(17) -0.0151(14) 0.0008(13) 0.0012(13)
C11 0.0235(14) 0.0243(15) 0.0265(14) 0.0024(11) 0.0010(11) 0.0000(12)
C12 0.0283(16) 0.0314(18) 0.047(2) -0.0132(14) -0.0064(14) -0.0031(14)
C13 0.0211(13) 0.0227(14) 0.0180(13) 0.0028(10) 0.0021(10) 0.0027(11)
C14 0.0251(14) 0.0233(15) 0.0279(15) 0.0018(11) 0.0047(11) -0.0002(12)
C15 0.0324(15) 0.0219(15) 0.0287(15) 0.0014(12) 0.0074(12) 0.0056(12)
C16 0.0259(14) 0.0306(16) 0.0222(14) 0.0052(12) 0.0046(11) 0.0086(12)
C17 0.0217(13) 0.0297(16) 0.0200(13) 0.0030(11) 0.0014(10) 0.0018(12)
C18 0.0203(14) 0.0348(17) 0.0304(16) -0.0020(13) 0.0000(11) 0.0014(12)
C19 0.0198(13) 0.0228(14) 0.0183(13) -0.0003(10) 0.0012(10) 0.0017(11)
C20 0.0197(13) 0.0255(15) 0.0191(13) -0.0020(11) 0.0014(10) 0.0026(11)
C21 0.0220(13) 0.0257(15) 0.0229(13) 0.0008(11) 0.0029(11) -0.0007(12)
C22 0.0238(14) 0.0245(15) 0.0226(14) 0.0012(11) 0.0010(11) -0.0019(12)
C23 0.0229(13) 0.0262(15) 0.0189(13) 0.0032(11) 0.0005(10) 0.0006(12)
C24 0.0273(14) 0.0227(14) 0.0185(13) -0.0009(11) 0.0042(11) 0.0027(12)
C25 0.0335(16) 0.0252(15) 0.0211(14) 0.0022(11) 0.0025(12) 0.0051(12)
C26 0.0272(15) 0.0290(16) 0.0214(14) 0.0004(12) -0.0020(11) 0.0086(13)
C27 0.0212(13) 0.0279(15) 0.0238(14) -0.0055(11) -0.0001(11) 0.0033(12)
C28 0.0357(16) 0.0277(16) 0.0254(15) 0.0056(12) 0.0017(12) -0.0048(13)
C29 0.0242(14) 0.0335(17) 0.0190(13) -0.0030(11) 0.0004(11) -0.0050(13)
C30 0.0331(17) 0.0342(18) 0.0368(17) -0.0024(14) 0.0066(14) -0.0172(14)
C31 0.0180(12) 0.0263(15) 0.0195(13) 0.0009(11) 0.0020(10) -0.0001(11)
C32 0.0248(14) 0.0271(15) 0.0255(15) 0.0036(12) 0.0023(11) -0.0015(12)
C33 0.0271(14) 0.0290(16) 0.0250(14) 0.0092(12) 0.0031(11) 0.0010(12)
C34 0.0221(14) 0.0350(17) 0.0204(14) 0.0033(12) 0.0008(11) 0.0016(12)
C35 0.0184(12) 0.0319(16) 0.0158(12) -0.0001(11) 0.0030(10) -0.0004(11)
C36 0.0268(15) 0.0347(17) 0.0181(13) -0.0010(11) 0.0005(11) -0.0015(13)
P 0.0268(4) 0.0244(4) 0.0274(4) 0.0024(3) 0.0053(3) 0.0019(3)
F1 0.0441(12) 0.0604(14) 0.0461(12) 0.0126(10) -0.0003(10) 0.0215(11)
F2 0.0370(10) 0.0261(9) 0.0406(10) -0.0012(7) 0.0161(8) -0.0031(8)
F3 0.0416(11) 0.0426(11) 0.0365(10) 0.0065(8) 0.0039(8) 0.0153(9)
F4 0.0486(12) 0.0443(12) 0.0399(11) 0.0101(9) 0.0208(9) 0.0101(9)
F5 0.0367(11) 0.0316(10) 0.0611(13) -0.0040(9) 0.0142(10) -0.0085(8)
F6 0.0435(11) 0.0420(12) 0.0552(13) -0.0206(10) 0.0138(9) -0.0108(9)

loop_
_atom_type_symbol
_atom_type_description
_atom_type_scat_dispersion_real
_atom_type_scat_dispersion_imag
_atom_type_scat_source
C C 0.0033 0.0016 'International Tables Vol C Tables 4.2.6.8 and 6.1.1.4'
H H 0.0000 0.0000 'International Tables Vol C Tables 4.2.6.8 and 6.1.1.4'
N N 0.0061 0.0033 'International Tables Vol C Tables 4.2.6.8 and 6.1.1.4'
O O 0.0106 0.0060 'International Tables Vol C Tables 4.2.6.8 and 6.1.1.4'
F F 0.0171 0.0103 'International Tables Vol C Tables 4.2.6.8 and 6.1.1.4'
P P 0.1023 0.0942 'International Tables Vol C Tables 4.2.6.8 and 6.1.1.4'
Cu Cu 0.3201 1.2651 'International Tables Vol C Tables 4.2.6.8 and 6.1.1.4'

loop_
_geom_angle_atom_site_label_1
_geom_angle_atom_site_label_2
_geom_angle_atom_site_label_3
_geom_angle
_geom_angle_site_symmetry_1
_geom_angle_site_symmetry_3
_geom_angle_publ_flag
N2 Cu N1 81.55(9) . . ?
N2 Cu N3 126.98(9) . . ?
N2 Cu N4 130.74(9) . . ?
N3 Cu N1 135.17(9) . . ?
N4 Cu N1 104.62(9) . . ?
N4 Cu N3 82.79(9) . . ?
C11 O1 C12 115.6(2) . . ?
C29 O3 C30 115.3(2) . . ?
C1 N1 Cu 127.87(18) . . ?
C5 N1 Cu 105.22(17) . . ?
C5 N1 C1 118.7(2) . . ?
C13 N2 Cu 114.14(17) . . ?
C13 N2 C17 119.4(2) . . ?
C17 N2 Cu 126.35(19) . . ?
C19 N3 Cu 131.08(18) . . ?
C23 N3 Cu 108.28(17) . . ?
C23 N3 C19 118.7(2) . . ?
C31 N4 Cu 113.12(17) . . ?
C35 N4 Cu 127.08(19) . . ?
C35 N4 C31 118.9(2) . . ?
N1 C1 C2 122.2(2) . . ?
N1 C1 C6 119.0(2) . . ?
C2 C1 C6 118.9(2) . . ?
C3 C2 C1 116.6(2) . . ?
C9 C2 C1 119.7(3) . . ?
C9 C2 C3 123.7(3) . . ?
C2 C3 C11 121.4(2) . . ?
C4 C3 C2 119.8(2) . . ?
C4 C3 C11 118.7(2) . . ?
C3 C4 H4 120.0 . . ?
C3 C4 C5 120.0(3) . . ?
C5 C4 H4 120.0 . . ?
N1 C5 C4 122.5(2) . . ?
N1 C5 C13 117.9(2) . . ?
C4 C5 C13 119.6(2) . . ?
C1 C6 C10 122.2(2) . . ?
C7 C6 C1 118.2(3) . . ?
C7 C6 C10 119.6(3) . . ?
C6 C7 H7 118.6 . . ?
C6 C7 C8 122.8(3) . . ?
C8 C7 H7 118.6 . . ?
C7 C8 H8 120.0 . . ?
C9 C8 C7 120.0(3) . . ?
C9 C8 H8 120.0 . . ?
C2 C9 H9 120.0 . . ?
C8 C9 C2 120.0(3) . . ?
C8 C9 H9 120.0 . . ?
C6 C10 H10A 109.5 . . ?
C6 C10 H10B 109.5 . . ?
C6 C10 H10C 109.5 . . ?
H10A C10 H10B 109.5 . . ?
H10A C10 H10C 109.5 . . ?
H10B C10 H10C 109.5 . . ?
O1 C11 C3 110.9(2) . . ?
O2 C11 O1 124.1(3) . . ?
O2 C11 C3 124.9(3) . . ?
O1 C12 H12A 109.5 . . ?
O1 C12 H12B 109.5 . . ?
O1 C12 H12C 109.5 . . ?
H12A C12 H12B 109.5 . . ?
H12A C12 H12C 109.5 . . ?
H12B C12 H12C 109.5 . . ?
N2 C13 C5 115.5(2) . . ?
N2 C13 C14 122.0(2) . . ?
C14 C13 C5 122.5(2) . . ?
C13 C14 H14 120.6 . . ?
C13 C14 C15 118.8(3) . . ?
C15 C14 H14 120.6 . . ?
C14 C15 H15 120.3 . . ?
C16 C15 C14 119.4(3) . . ?
C16 C15 H15 120.3 . . ?
C15 C16 H16 120.0 . . ?
C15 C16 C17 119.9(3) . . ?
C17 C16 H16 120.0 . . ?
N2 C17 C16 120.5(3) . . ?
N2 C17 C18 117.5(3) . . ?
C16 C17 C18 122.0(3) . . ?
C17 C18 H18A 109.5 . . ?
C17 C18 H18B 109.5 . . ?
C17 C18 H18C 109.5 . . ?
H18A C18 H18B 109.5 . . ?
H18A C18 H18C 109.5 . . ?
H18B C18 H18C 109.5 . . ?
N3 C19 C20 121.0(2) . . ?
N3 C19 C24 120.3(2) . . ?
C24 C19 C20 118.8(2) . . ?
C21 C20 C19 117.6(2) . . ?
C27 C20 C19 119.5(3) . . ?
C27 C20 C21 122.9(3) . . ?
C20 C21 C29 122.1(2) . . ?
C22 C21 C20 119.7(3) . . ?
C22 C21 C29 118.1(2) . . ?
C21 C22 H22 120.0 . . ?
C21 C22 C23 120.0(3) . . ?
C23 C22 H22 120.0 . . ?
N3 C23 C22 122.8(2) . . ?
N3 C23 C31 117.7(2) . . ?
C22 C23 C31 119.5(2) . . ?
C19 C24 C28 122.6(2) . . ?
C25 C24 C19 118.7(3) . . ?
C25 C24 C28 118.6(3) . . ?
C24 C25 H25 118.7 . . ?
C24 C25 C26 122.5(3) . . ?
C26 C25 H25 118.7 . . ?
C25 C26 H26 120.0 . . ?
C27 C26 C25 120.0(3) . . ?
C27 C26 H26 120.0 . . ?
C20 C27 H27 119.8 . . ?
C26 C27 C20 120.4(3) . . ?
C26 C27 H27 119.8 . . ?
C24 C28 H28A 109.5 . . ?
C24 C28 H28B 109.5 . . ?
C24 C28 H28C 109.5 . . ?
H28A C28 H28B 109.5 . . ?
H28A C28 H28C 109.5 . . ?
H28B C28 H28C 109.5 . . ?
O3 C29 C21 110.4(2) . . ?
O4 C29 O3 125.0(3) . . ?
O4 C29 C21 124.6(3) . . ?
O3 C30 H30A 109.5 . . ?
O3 C30 H30B 109.5 . . ?
O3 C30 H30C 109.5 . . ?
H30A C30 H30B 109.5 . . ?
H30A C30 H30C 109.5 . . ?
H30B C30 H30C 109.5 . . ?
N4 C31 C23 115.8(2) . . ?
N4 C31 C32 122.1(2) . . ?
C32 C31 C23 122.1(3) . . ?
C31 C32 H32 120.6 . . ?
C31 C32 C33 118.7(3) . . ?
C33 C32 H32 120.6 . . ?
C32 C33 H33 120.5 . . ?
C34 C33 C32 119.0(3) . . ?
C34 C33 H33 120.5 . . ?
C33 C34 H34 119.8 . . ?
C33 C34 C35 120.4(3) . . ?
C35 C34 H34 119.8 . . ?
N4 C35 C34 120.7(3) . . ?
N4 C35 C36 118.1(2) . . ?
C34 C35 C36 121.2(2) . . ?
C35 C36 H36A 109.5 . . ?
C35 C36 H36B 109.5 . . ?
C35 C36 H36C 109.5 . . ?
H36A C36 H36B 109.5 . . ?
H36A C36 H36C 109.5 . . ?
H36B C36 H36C 109.5 . . ?
F1 P F2 89.77(11) . . ?
F1 P F3 179.05(12) . . ?
F1 P F5 89.59(12) . . ?
F1 P F6 90.96(12) . . ?
F3 P F2 89.40(10) . . ?
F3 P F5 89.92(11) . . ?
F4 P F1 90.51(11) . . ?
F4 P F2 179.28(12) . . ?
F4 P F3 90.31(10) . . ?
F4 P F5 90.57(11) . . ?
F4 P F6 90.28(11) . . ?
F5 P F2 88.78(10) . . ?
F6 P F2 90.37(10) . . ?
F6 P F3 89.53(11) . . ?
F6 P F5 178.99(12) . . ?

loop_
_geom_bond_atom_site_label_1
_geom_bond_atom_site_label_2
_geom_bond_distance
_geom_bond_site_symmetry_2
_geom_bond_publ_flag
Cu N1 2.178(2) . ?
Cu N2 1.971(2) . ?
Cu N3 2.129(2) . ?
Cu N4 1.987(2) . ?
O1 C11 1.324(3) . ?
O1 C12 1.452(3) . ?
O2 C11 1.198(3) . ?
O3 C29 1.333(4) . ?
O3 C30 1.455(3) . ?
O4 C29 1.202(3) . ?
N1 C1 1.379(3) . ?
N1 C5 1.332(3) . ?
N2 C13 1.351(3) . ?
N2 C17 1.358(3) . ?
N3 C19 1.381(3) . ?
N3 C23 1.337(3) . ?
N4 C31 1.356(3) . ?
N4 C35 1.353(3) . ?
C1 C2 1.431(4) . ?
C1 C6 1.435(4) . ?
C2 C3 1.429(4) . ?
C2 C9 1.409(4) . ?
C3 C4 1.364(4) . ?
C3 C11 1.500(4) . ?
C4 H4 0.9500 . ?
C4 C5 1.412(4) . ?
C5 C13 1.486(4) . ?
C6 C7 1.374(4) . ?
C6 C10 1.493(4) . ?
C7 H7 0.9500 . ?
C7 C8 1.392(4) . ?
C8 H8 0.9500 . ?
C8 C9 1.377(4) . ?
C9 H9 0.9500 . ?
C10 H10A 0.9800 . ?
C10 H10B 0.9800 . ?
C10 H10C 0.9800 . ?
C12 H12A 0.9800 . ?
C12 H12B 0.9800 . ?
C12 H12C 0.9800 . ?
C13 C14 1.384(4) . ?
C14 H14 0.9500 . ?
C14 C15 1.392(4) . ?
C15 H15 0.9500 . ?
C15 C16 1.370(4) . ?
C16 H16 0.9500 . ?
C16 C17 1.398(4) . ?
C17 C18 1.489(4) . ?
C18 H18A 0.9800 . ?
C18 H18B 0.9800 . ?
C18 H18C 0.9800 . ?
C19 C20 1.441(4) . ?
C19 C24 1.424(4) . ?
C20 C21 1.422(4) . ?
C20 C27 1.413(4) . ?
C21 C22 1.361(4) . ?
C21 C29 1.502(4) . ?
C22 H22 0.9500 . ?
C22 C23 1.407(4) . ?
C23 C31 1.485(4) . ?
C24 C25 1.375(4) . ?
C24 C28 1.509(4) . ?
C25 H25 0.9500 . ?
C25 C26 1.399(4) . ?
C26 H26 0.9500 . ?
C26 C27 1.365(4) . ?
C27 H27 0.9500 . ?
C28 H28A 0.9800 . ?
C28 H28B 0.9800 . ?
C28 H28C 0.9800 . ?
C30 H30A 0.9800 . ?
C30 H30B 0.9800 . ?
C30 H30C 0.9800 . ?
C31 C32 1.387(4) . ?
C32 H32 0.9500 . ?
C32 C33 1.390(4) . ?
C33 H33 0.9500 . ?
C33 C34 1.369(4) . ?
C34 H34 0.9500 . ?
C34 C35 1.393(4) . ?
C35 C36 1.499(4) . ?
C36 H36A 0.9800 . ?
C36 H36B 0.9800 . ?
C36 H36C 0.9800 . ?
P F1 1.593(2) . ?
P F2 1.6165(18) . ?
P F3 1.5977(19) . ?
P F4 1.5926(19) . ?
P F5 1.599(2) . ?
P F6 1.595(2) . ?
